data_4337996
loop_
_publ_author_name
'Albrett, Amelia M.'
'Thomas, Kolle E.'
'Maslek, Stefanie'
'M\/lodzianowska, Anna'
'Conradie, Jeanet'
'Beavers, Christine M.'
'Ghosh, Abhik'
'Brothers, Penelope J.'

_publ_section_title
;
 Mono- and diboron corroles: factors controlling stoichiometry and
 hydrolytic reactivity.
;
_journal_issue 11
_journal_name_full 'Inorganic chemistry'
_journal_page_first 5486
_journal_page_last 5493
_journal_paper_doi 10.1021/ic500114k
_journal_volume 53
_journal_year 2014
_chemical_formula_moiety
;
C37 H12 B2 Br8 F7 N4, C8 H19 N, C H2 Cl2 
;
_chemical_formula_sum 'C46 H33 B2 Br8 Cl2 F7 N5'
_chemical_formula_weight 1520.57
_chemical_name_systematic
; 
 ? 
;
_space_group_IT_number 2
_symmetry_cell_setting triclinic
_symmetry_space_group_name_Hall '-P 1'
_symmetry_space_group_name_H-M 'P -1'
_atom_sites_solution_hydrogens geom
_atom_sites_solution_primary direct
_atom_sites_solution_secondary difmap
_audit_creation_method SHELXL-97
_cell_angle_alpha 85.850(3)
_cell_angle_beta 79.514(3)
_cell_angle_gamma 72.240(3)
_cell_formula_units_Z 2
_cell_length_a 10.016(2)
_cell_length_b 11.514(2)
_cell_length_c 23.409(5)
_cell_measurement_reflns_used 9907
_cell_measurement_temperature 100(2)
_cell_measurement_theta_max 33.5
_cell_measurement_theta_min 2.93
_cell_volume 2527.6(9)
_computing_cell_refinement 'SAINT V7.68A (Bruker, 2010)'
_computing_data_collection 'Apex2 v2010.3 (Bruker, 2010)'
_computing_data_reduction SAINT
_computing_molecular_graphics 'SHELXTL 5.1, XP (Sheldrick, 1994)'
_computing_publication_material SHELXL-97
_computing_structure_refinement 'SHELXL-97 (Sheldrick, 1997)'
_computing_structure_solution SHELXS
_diffrn_ambient_temperature 100(2)
_diffrn_detector_area_resol_mean 8.3
_diffrn_measured_fraction_theta_full 0.973
_diffrn_measured_fraction_theta_max 0.973
_diffrn_measurement_device_type 'Bruker Apex2'
_diffrn_measurement_method \w
_diffrn_radiation_monochromator silicon(111)
_diffrn_radiation_source 'Advanced Light Source Beamline 11.3.1'
_diffrn_radiation_type synchrotron
_diffrn_radiation_wavelength 0.77490
_diffrn_reflns_av_R_equivalents 0.0435
_diffrn_reflns_av_sigmaI/netI 0.0572
_diffrn_reflns_limit_h_max 14
_diffrn_reflns_limit_h_min -14
_diffrn_reflns_limit_k_max 16
_diffrn_reflns_limit_k_min -16
_diffrn_reflns_limit_l_max 33
_diffrn_reflns_limit_l_min -33
_diffrn_reflns_number 36643
_diffrn_reflns_theta_full 33.63
_diffrn_reflns_theta_max 33.63
_diffrn_reflns_theta_min 2.93
_exptl_absorpt_coefficient_mu 8.041
_exptl_absorpt_correction_T_max 0.7392
_exptl_absorpt_correction_T_min 0.2707
_exptl_absorpt_correction_type multi-scan
_exptl_absorpt_process_details 'SADABS-2008/1 (Sheldrick, 2008)'
_exptl_crystal_colour green
_exptl_crystal_density_diffrn 1.998
_exptl_crystal_density_method 'not measured'
_exptl_crystal_description needle
_exptl_crystal_F_000 1462
_exptl_crystal_size_max 0.22
_exptl_crystal_size_mid 0.06
_exptl_crystal_size_min 0.04
_refine_diff_density_max 4.260
_refine_diff_density_min -2.173
_refine_diff_density_rms 0.163
_refine_ls_extinction_method none
_refine_ls_goodness_of_fit_ref 1.037
_refine_ls_hydrogen_treatment constr
_refine_ls_matrix_type full
_refine_ls_number_parameters 618
_refine_ls_number_reflns 15054
_refine_ls_number_restraints 130
_refine_ls_restrained_S_all 1.038
_refine_ls_R_factor_all 0.0848
_refine_ls_R_factor_gt 0.0644
_refine_ls_shift/su_max 0.001
_refine_ls_shift/su_mean 0.000
_refine_ls_structure_factor_coef Fsqd
_refine_ls_weighting_details 'calc w=1/[\s^2^(Fo^2^)+(0.0660P)^2^+15.8705P] where P=(Fo^2^+2Fc^2^)/3'
_refine_ls_weighting_scheme calc
_refine_ls_wR_factor_gt 0.1632
_refine_ls_wR_factor_ref 0.1747
_reflns_number_gt 11378
_reflns_number_total 15054
_reflns_threshold_expression I>2\s(I)
_cod_data_source_file ic500114k_si_002.cif
_cod_data_source_block cb205
_cod_depositor_comments 'Adding full bibliography for 4337996.cif.'
_cod_original_cell_volume 2527.5(9)
_cod_database_code 4337996

loop_
_symmetry_equiv_pos_as_xyz
'x, y, z'
'-x, -y, -z'

loop_
_atom_site_label
_atom_site_type_symbol
_atom_site_fract_x
_atom_site_fract_y
_atom_site_fract_z
_atom_site_U_iso_or_equiv
_atom_site_adp_type
_atom_site_occupancy
_atom_site_symmetry_multiplicity
_atom_site_calc_flag
_atom_site_refinement_flags
_atom_site_disorder_assembly
_atom_site_disorder_group
Br1 Br 0.13915(6) 1.31819(5) 0.12616(3) 0.03214(13) Uani 1 1 d . . .
Br2 Br 0.25696(6) 1.10389(5) 0.01452(2) 0.03232(13) Uani 1 1 d . . .
Br3 Br 0.33875(8) 0.53997(5) 0.07447(3) 0.04184(17) Uani 1 1 d . . .
Br4 Br 0.35620(7) 0.45881(5) 0.21541(3) 0.04213(16) Uani 1 1 d . . .
Br5 Br -0.14970(8) 0.63257(6) 0.41317(3) 0.04445(18) Uani 1 1 d . . .
Br6 Br -0.25972(9) 0.89774(6) 0.48756(3) 0.04694(18) Uani 1 1 d . . .
Br7 Br -0.32793(7) 1.40633(5) 0.35055(3) 0.03968(16) Uani 1 1 d . . .
Br8 Br -0.22397(7) 1.40499(5) 0.19902(3) 0.03724(15) Uani 1 1 d . . .
Cl1 Cl 0.6658(2) 0.5720(2) 0.07571(10) 0.0604(5) Uani 1 1 d . . .
Cl2 Cl 0.9123(3) 0.6453(2) 0.08867(12) 0.0722(7) Uani 1 1 d . . .
F1 F -0.1331(3) 0.9447(3) 0.24420(13) 0.0271(6) Uani 1 1 d . . .
F2 F -0.1368(3) 0.9006(3) 0.15237(14) 0.0300(6) Uani 1 1 d . . .
F3 F 0.1824(3) 0.9230(3) 0.24907(14) 0.0262(6) Uani 1 1 d . . .
F4 F 0.1754(3) 1.0092(3) 0.33283(15) 0.0311(7) Uani 1 1 d . . .
F5 F 0.4257(5) 0.7654(5) -0.13872(18) 0.0578(12) Uani 1 1 d . . .
F6 F 0.2361(7) 0.2242(4) 0.3906(2) 0.0687(15) Uani 1 1 d . . .
F7 F -0.4277(7) 1.3220(6) 0.5929(3) 0.0504(19) Uiso 0.650(10) 1 d P A 1
F7' F -0.4388(16) 1.4117(14) 0.5648(7) 0.065(4) Uiso 0.350(10) 1 d P A 2
N1 N 0.0282(5) 1.0068(4) 0.16341(18) 0.0236(8) Uani 1 1 d . . .
N2 N 0.0741(5) 0.7925(4) 0.19084(19) 0.0251(8) Uani 1 1 d . . .
N3 N 0.0016(5) 0.9051(4) 0.33235(19) 0.0252(8) Uani 1 1 d . . .
N4 N -0.0220(4) 1.1008(4) 0.28313(18) 0.0232(8) Uani 1 1 d . . .
B1 B -0.0511(7) 0.9135(5) 0.1914(3) 0.0282(12) Uani 1 1 d . . .
B2 B 0.0923(6) 0.9804(5) 0.2970(3) 0.0254(11) Uani 1 1 d . . .
C1 C 0.0212(5) 1.1226(4) 0.1770(2) 0.0255(10) Uani 1 1 d . . .
C2 C 0.0947(6) 1.1715(4) 0.1285(2) 0.0262(10) Uani 1 1 d . . .
C3 C 0.1470(6) 1.0835(4) 0.0863(2) 0.0266(10) Uani 1 1 d . . .
C4 C 0.1095(5) 0.9780(4) 0.1093(2) 0.0243(9) Uani 1 1 d . . .
C5 C 0.1602(6) 0.8533(4) 0.0919(2) 0.0260(10) Uani 1 1 d . . .
C6 C 0.1507(6) 0.7635(5) 0.1349(2) 0.0263(10) Uani 1 1 d . . .
C7 C 0.2340(6) 0.6388(5) 0.1370(3) 0.0313(11) Uani 1 1 d . . .
C8 C 0.2233(6) 0.6011(5) 0.1937(3) 0.0306(11) Uani 1 1 d . . .
C9 C 0.1196(6) 0.6992(4) 0.2298(2) 0.0272(10) Uani 1 1 d . . .
C10 C 0.0764(6) 0.6921(5) 0.2910(2) 0.0277(10) Uani 1 1 d . . .
C11 C 0.0042(6) 0.7840(5) 0.3331(2) 0.0270(10) Uani 1 1 d . . .
C12 C -0.0849(6) 0.7675(5) 0.3872(2) 0.0318(11) Uani 1 1 d . . .
C13 C -0.1380(6) 0.8755(5) 0.4164(2) 0.0320(11) Uani 1 1 d . . .
C14 C -0.0909(6) 0.9655(5) 0.3800(2) 0.0270(10) Uani 1 1 d . . .
C15 C -0.1390(5) 1.0939(5) 0.3824(2) 0.0267(10) Uani 1 1 d . A .
C16 C -0.1157(5) 1.1610(4) 0.3303(2) 0.0245(9) Uani 1 1 d . . .
C17 C -0.1883(6) 1.2786(5) 0.3094(3) 0.0303(11) Uani 1 1 d . . .
C18 C -0.1430(6) 1.2833(5) 0.2506(2) 0.0277(10) Uani 1 1 d . . .
C19 C -0.0396(5) 1.1705(4) 0.2336(2) 0.0261(10) Uani 1 1 d . . .
C20 C 0.2338(6) 0.8243(4) 0.0313(2) 0.0261(10) Uani 1 1 d . . .
C21 C 0.1524(6) 0.8293(6) -0.0116(3) 0.0349(12) Uani 1 1 d . . .
H21A H 0.0521 0.8473 -0.0014 0.042 Uiso 1 1 calc R . .
C22 C 0.2165(7) 0.8082(7) -0.0692(3) 0.0441(15) Uani 1 1 d . . .
H22A H 0.1617 0.8110 -0.0987 0.053 Uiso 1 1 calc R . .
C23 C 0.3634(7) 0.7830(6) -0.0824(3) 0.0407(14) Uani 1 1 d . . .
C24 C 0.4458(6) 0.7763(5) -0.0409(3) 0.0335(12) Uani 1 1 d . . .
H24A H 0.5462 0.7573 -0.0512 0.040 Uiso 1 1 calc R . .
C25 C 0.3804(6) 0.7974(5) 0.0162(2) 0.0291(10) Uani 1 1 d . . .
H25A H 0.4362 0.7936 0.0454 0.035 Uiso 1 1 calc R . .
C26 C 0.1170(6) 0.5664(5) 0.3171(2) 0.0279(10) Uani 1 1 d . . .
C27 C 0.0682(6) 0.4738(5) 0.3004(3) 0.0314(11) Uani 1 1 d . . .
H27A H 0.0083 0.4904 0.2717 0.038 Uiso 1 1 calc R . .
C28 C 0.1071(7) 0.3584(5) 0.3254(3) 0.0372(13) Uani 1 1 d . . .
H28A H 0.0745 0.2952 0.3146 0.045 Uiso 1 1 calc R . .
C29 C 0.1953(9) 0.3376(5) 0.3670(3) 0.0445(16) Uani 1 1 d . . .
C30 C 0.2457(8) 0.4258(6) 0.3843(3) 0.0453(16) Uani 1 1 d . . .
H30A H 0.3064 0.4085 0.4127 0.054 Uiso 1 1 calc R . .
C31 C 0.2045(7) 0.5408(5) 0.3589(3) 0.0358(12) Uani 1 1 d . . .
H31A H 0.2370 0.6036 0.3703 0.043 Uiso 1 1 calc R . .
C32 C -0.2196(6) 1.1599(5) 0.4368(3) 0.0334(12) Uani 1 1 d D . .
C33 C -0.3644(10) 1.1892(14) 0.4527(6) 0.033(4) Uiso 0.650(10) 1 d PD A 1
H33A H -0.4175 1.1660 0.4282 0.040 Uiso 0.650(10) 1 calc PR A 1
C34 C -0.4369(13) 1.2519(13) 0.5034(5) 0.037(4) Uiso 0.650(10) 1 d PD A 1
H34A H -0.5376 1.2839 0.5104 0.044 Uiso 0.650(10) 1 calc PR A 1
C35 C -0.3575(9) 1.2650(9) 0.5423(4) 0.037(2) Uiso 0.650(10) 1 d PD A 1
C36 C -0.2124(11) 1.2217(11) 0.5329(5) 0.051(3) Uiso 0.650(10) 1 d PD A 1
H36A H -0.1598 1.2296 0.5615 0.061 Uiso 0.650(10) 1 calc PR A 1
C37 C -0.1431(10) 1.1654(10) 0.4800(4) 0.039(2) Uiso 0.650(10) 1 d PD A 1
H37A H -0.0427 1.1305 0.4736 0.047 Uiso 0.650(10) 1 calc PR A 1
C33' C -0.3675(14) 1.204(2) 0.4469(10) 0.026(7) Uiso 0.350(10) 1 d PD A 2
H33B H -0.4189 1.1885 0.4196 0.032 Uiso 0.350(10) 1 calc PR A 2
C34' C -0.442(2) 1.272(2) 0.4959(9) 0.029(5) Uiso 0.350(10) 1 d PD A 2
H34B H -0.5392 1.2793 0.5108 0.035 Uiso 0.350(10) 1 calc PR A 2
C36' C -0.2200(19) 1.3091(19) 0.5056(9) 0.051(5) Uiso 0.350(10) 1 d PD A 2
H36B H -0.1725 1.3514 0.5244 0.061 Uiso 0.350(10) 1 calc PR A 2
C35' C -0.3633(18) 1.325(2) 0.5205(9) 0.046(5) Uiso 0.350(10) 1 d PD A 2
C37' C -0.1473(18) 1.2261(16) 0.4609(7) 0.037(4) Uiso 0.350(10) 1 d PD A 2
H37B H -0.0491 1.2148 0.4470 0.045 Uiso 0.350(10) 1 calc PR A 2
C38 C 0.8452(8) 0.5547(7) 0.0516(3) 0.0511(17) Uani 1 1 d . . .
H38A H 0.8596 0.5759 0.0096 0.061 Uiso 1 1 calc R . .
H38B H 0.8998 0.4680 0.0563 0.061 Uiso 1 1 calc R . .
N5 N 0.4936(7) -0.0855(5) 0.2580(3) 0.0288(15) Uiso 0.703(9) 1 d PD B 1
C39 C 0.5341(10) -0.0022(8) 0.2946(4) 0.042(2) Uiso 0.703(9) 1 d PD B 1
H39A H 0.6389 -0.0149 0.2850 0.050 Uiso 0.703(9) 1 calc PR B 1
C40 C 0.4551(11) 0.1286(8) 0.2781(4) 0.045(2) Uiso 0.703(9) 1 d PD B 1
H40A H 0.4791 0.1861 0.3003 0.067 Uiso 0.703(9) 1 calc PR B 1
H40B H 0.3523 0.1407 0.2868 0.067 Uiso 0.703(9) 1 calc PR B 1
H40C H 0.4833 0.1428 0.2364 0.067 Uiso 0.703(9) 1 calc PR B 1
C41 C 0.4935(11) -0.0328(9) 0.3599(4) 0.043(2) Uiso 0.703(9) 1 d PD B 1
H41A H 0.5477 -0.1168 0.3683 0.065 Uiso 0.703(9) 1 calc PR B 1
H41B H 0.3915 -0.0241 0.3689 0.065 Uiso 0.703(9) 1 calc PR B 1
H41C H 0.5157 0.0233 0.3837 0.065 Uiso 0.703(9) 1 calc PR B 1
C42 C 0.5447(8) -0.2216(7) 0.2729(4) 0.0367(19) Uiso 0.703(9) 1 d PD B 1
H42A H 0.5034 -0.2294 0.3148 0.044 Uiso 0.703(9) 1 calc PR B 1
C43 C 0.7058(10) -0.2700(10) 0.2699(5) 0.044(2) Uiso 0.703(9) 1 d PDU B 1
H43A H 0.7327 -0.3572 0.2800 0.066 Uiso 0.703(9) 1 calc PR B 1
H43B H 0.7350 -0.2259 0.2973 0.066 Uiso 0.703(9) 1 calc PR B 1
H43C H 0.7531 -0.2579 0.2304 0.066 Uiso 0.703(9) 1 calc PR B 1
C44 C 0.4852(11) -0.2963(9) 0.2406(5) 0.044(2) Uiso 0.703(9) 1 d PDU B 1
H44A H 0.3820 -0.2599 0.2443 0.066 Uiso 0.703(9) 1 calc PR B 1
H44B H 0.5063 -0.3795 0.2568 0.066 Uiso 0.703(9) 1 calc PR B 1
H44C H 0.5284 -0.2983 0.1994 0.066 Uiso 0.703(9) 1 calc PR B 1
C45 C 0.5520(10) -0.0698(8) 0.1921(4) 0.0369(19) Uiso 0.703(9) 1 d PD B 1
H45A H 0.6130 -0.0153 0.1880 0.044 Uiso 0.703(9) 1 calc PR B 1
H45B H 0.6113 -0.1502 0.1763 0.044 Uiso 0.703(9) 1 calc PR B 1
C46 C 0.4357(12) -0.0183(10) 0.1587(5) 0.049(2) Uiso 0.703(9) 1 d PD B 1
H46A H 0.4755 -0.0105 0.1176 0.073 Uiso 0.703(9) 1 calc PR B 1
H46B H 0.3785 0.0623 0.1736 0.073 Uiso 0.703(9) 1 calc PR B 1
H46C H 0.3754 -0.0724 0.1625 0.073 Uiso 0.703(9) 1 calc PR B 1
N5' N 0.564(2) -0.0923(14) 0.2437(8) 0.055(6) Uiso 0.297(9) 1 d PD B 2
C39' C 0.464(3) 0.0012(18) 0.2104(9) 0.065(8) Uiso 0.297(9) 1 d PD B 2
H39B H 0.3740 -0.0228 0.2167 0.078 Uiso 0.297(9) 1 calc PR B 2
C42' C 0.618(2) -0.2211(17) 0.2192(11) 0.067(8) Uiso 0.297(9) 1 d PD B 2
H42B H 0.6628 -0.2133 0.1779 0.080 Uiso 0.297(9) 1 calc PR B 2
C40' C 0.423(4) 0.125(2) 0.2379(13) 0.073(9) Uiso 0.297(9) 1 d PD B 2
H40D H 0.3863 0.1182 0.2793 0.110 Uiso 0.297(9) 1 calc PR B 2
H40E H 0.3503 0.1831 0.2189 0.110 Uiso 0.297(9) 1 calc PR B 2
H40F H 0.5076 0.1533 0.2333 0.110 Uiso 0.297(9) 1 calc PR B 2
C41' C 0.519(4) -0.009(3) 0.1459(9) 0.092(12) Uiso 0.297(9) 1 d PD B 2
H41D H 0.5335 -0.0928 0.1339 0.139 Uiso 0.297(9) 1 calc PR B 2
H41E H 0.6090 0.0100 0.1371 0.139 Uiso 0.297(9) 1 calc PR B 2
H41F H 0.4492 0.0477 0.1247 0.139 Uiso 0.297(9) 1 calc PR B 2
C43' C 0.493(3) -0.268(3) 0.218(2) 0.093(11) Uiso 0.297(9) 1 d PDU B 2
H43D H 0.5276 -0.3500 0.2018 0.139 Uiso 0.297(9) 1 calc PR B 2
H43E H 0.4302 -0.2133 0.1931 0.139 Uiso 0.297(9) 1 calc PR B 2
H43F H 0.4404 -0.2699 0.2572 0.139 Uiso 0.297(9) 1 calc PR B 2
C45' C 0.510(4) -0.093(3) 0.3090(9) 0.104(14) Uiso 0.297(9) 1 d PD B 2
H45C H 0.4070 -0.0489 0.3158 0.124 Uiso 0.297(9) 1 calc PR B 2
H45D H 0.5205 -0.1788 0.3219 0.124 Uiso 0.297(9) 1 calc PR B 2
C46' C 0.574(6) -0.043(4) 0.3439(13) 0.101(14) Uiso 0.297(9) 1 d PD B 2
H46D H 0.5305 -0.0497 0.3846 0.151 Uiso 0.297(9) 1 calc PR B 2
H46E H 0.5614 0.0426 0.3330 0.151 Uiso 0.297(9) 1 calc PR B 2
H46F H 0.6757 -0.0877 0.3390 0.151 Uiso 0.297(9) 1 calc PR B 2
C44' C 0.734(3) -0.298(3) 0.2502(16) 0.070(8) Uiso 0.297(9) 1 d PDU B 2
H44D H 0.7692 -0.3805 0.2343 0.105 Uiso 0.297(9) 1 calc PR B 2
H44E H 0.6969 -0.3026 0.2917 0.105 Uiso 0.297(9) 1 calc PR B 2
H44F H 0.8123 -0.2618 0.2447 0.105 Uiso 0.297(9) 1 calc PR B 2

loop_
_atom_site_aniso_label
_atom_site_aniso_U_11
_atom_site_aniso_U_22
_atom_site_aniso_U_33
_atom_site_aniso_U_23
_atom_site_aniso_U_13
_atom_site_aniso_U_12
Br1 0.0360(3) 0.0189(2) 0.0386(3) -0.00030(19) 0.0026(2) -0.0090(2)
Br2 0.0372(3) 0.0257(2) 0.0303(3) 0.00071(19) 0.0064(2) -0.0111(2)
Br3 0.0532(4) 0.0206(2) 0.0430(3) -0.0071(2) 0.0152(3) -0.0100(2)
Br4 0.0389(3) 0.0217(3) 0.0512(4) 0.0050(2) 0.0082(3) 0.0021(2)
Br5 0.0533(4) 0.0272(3) 0.0442(4) 0.0031(2) 0.0163(3) -0.0142(3)
Br6 0.0677(5) 0.0388(3) 0.0283(3) -0.0021(2) 0.0143(3) -0.0196(3)
Br7 0.0402(3) 0.0234(3) 0.0415(3) -0.0037(2) 0.0110(2) 0.0013(2)
Br8 0.0365(3) 0.0243(3) 0.0389(3) 0.0048(2) -0.0005(2) 0.0041(2)
Cl1 0.0480(10) 0.0659(12) 0.0630(12) 0.0108(10) -0.0121(9) -0.0119(9)
Cl2 0.0889(16) 0.0582(12) 0.0873(16) 0.0279(11) -0.0398(13) -0.0399(12)
F1 0.0254(14) 0.0234(14) 0.0286(15) -0.0004(11) 0.0028(12) -0.0059(11)
F2 0.0301(16) 0.0300(16) 0.0302(16) -0.0036(12) -0.0032(13) -0.0100(13)
F3 0.0222(14) 0.0195(13) 0.0327(16) 0.0003(11) 0.0020(12) -0.0038(11)
F4 0.0296(16) 0.0290(16) 0.0358(17) -0.0010(13) -0.0059(13) -0.0102(13)
F5 0.050(2) 0.077(3) 0.032(2) -0.020(2) 0.0091(17) -0.003(2)
F6 0.126(5) 0.0270(19) 0.054(3) 0.0182(18) -0.036(3) -0.017(2)
N1 0.026(2) 0.0184(18) 0.024(2) 0.0002(15) 0.0008(16) -0.0056(15)
N2 0.028(2) 0.0180(18) 0.026(2) -0.0010(15) 0.0028(16) -0.0056(16)
N3 0.027(2) 0.0197(18) 0.026(2) 0.0002(15) -0.0001(16) -0.0055(16)
N4 0.025(2) 0.0196(18) 0.023(2) 0.0001(15) -0.0005(16) -0.0053(15)
B1 0.030(3) 0.022(2) 0.030(3) 0.000(2) 0.004(2) -0.008(2)
B2 0.027(3) 0.020(2) 0.026(3) 0.0017(19) -0.001(2) -0.005(2)
C1 0.026(2) 0.0138(19) 0.033(3) 0.0005(17) -0.0013(19) -0.0026(17)
C2 0.026(2) 0.019(2) 0.030(3) 0.0013(18) -0.0019(19) -0.0036(18)
C3 0.026(2) 0.020(2) 0.029(2) 0.0034(18) 0.0003(19) -0.0039(18)
C4 0.026(2) 0.020(2) 0.025(2) 0.0008(17) -0.0005(18) -0.0068(18)
C5 0.030(2) 0.020(2) 0.028(2) -0.0032(18) 0.0009(19) -0.0086(19)
C6 0.030(2) 0.022(2) 0.025(2) -0.0005(18) 0.0007(19) -0.0086(19)
C7 0.038(3) 0.021(2) 0.033(3) -0.0047(19) 0.005(2) -0.011(2)
C8 0.033(3) 0.017(2) 0.037(3) 0.0003(19) 0.002(2) -0.0044(19)
C9 0.027(2) 0.018(2) 0.033(3) 0.0014(18) 0.004(2) -0.0072(18)
C10 0.026(2) 0.021(2) 0.033(3) 0.0012(19) 0.002(2) -0.0067(18)
C11 0.028(2) 0.022(2) 0.028(2) 0.0006(18) 0.0018(19) -0.0056(19)
C12 0.035(3) 0.029(3) 0.029(3) 0.005(2) 0.002(2) -0.011(2)
C13 0.035(3) 0.028(3) 0.028(3) 0.003(2) 0.005(2) -0.009(2)
C14 0.027(2) 0.028(2) 0.025(2) -0.0013(19) -0.0007(19) -0.0072(19)
C15 0.024(2) 0.026(2) 0.028(2) -0.0052(19) -0.0005(19) -0.0061(19)
C16 0.024(2) 0.020(2) 0.027(2) -0.0056(17) 0.0001(18) -0.0044(17)
C17 0.027(2) 0.022(2) 0.036(3) -0.007(2) 0.004(2) -0.0024(19)
C18 0.028(2) 0.019(2) 0.032(3) -0.0009(18) -0.002(2) -0.0028(19)
C19 0.026(2) 0.018(2) 0.030(3) -0.0013(18) -0.0014(19) -0.0022(18)
C20 0.029(2) 0.020(2) 0.026(2) -0.0016(17) 0.0024(19) -0.0054(18)
C21 0.028(3) 0.037(3) 0.034(3) -0.010(2) -0.001(2) -0.004(2)
C22 0.038(3) 0.052(4) 0.035(3) -0.015(3) -0.006(3) -0.001(3)
C23 0.038(3) 0.041(3) 0.034(3) -0.015(2) 0.010(2) -0.005(3)
C24 0.032(3) 0.027(3) 0.036(3) -0.005(2) 0.006(2) -0.008(2)
C25 0.029(3) 0.026(2) 0.031(3) -0.0034(19) -0.001(2) -0.009(2)
C26 0.031(3) 0.021(2) 0.028(2) 0.0018(18) -0.001(2) -0.0061(19)
C27 0.040(3) 0.022(2) 0.033(3) 0.0042(19) -0.002(2) -0.013(2)
C28 0.047(3) 0.024(2) 0.040(3) 0.006(2) -0.002(3) -0.013(2)
C29 0.074(5) 0.022(3) 0.032(3) 0.009(2) -0.009(3) -0.009(3)
C30 0.063(4) 0.031(3) 0.035(3) 0.002(2) -0.010(3) -0.003(3)
C31 0.043(3) 0.023(2) 0.037(3) -0.001(2) -0.005(2) -0.005(2)
C32 0.033(3) 0.035(3) 0.031(3) -0.011(2) 0.000(2) -0.009(2)
C38 0.053(4) 0.044(4) 0.050(4) 0.003(3) -0.005(3) -0.008(3)

loop_
_atom_type_symbol
_atom_type_description
_atom_type_scat_dispersion_real
_atom_type_scat_dispersion_imag
_atom_type_scat_source
C C -0.0020 0.0020 'WCROMER Program in WinGX L.Kissel & R.H.Pratt Acta Cryst A46 170 1990'
H H 0.0000 0.0000 'WCROMER Program in WinGX L.Kissel & R.H.Pratt Acta Cryst A46 170 1990'
B B -0.0010 0.0008 'WCROMER Program in WinGX L.Kissel & R.H.Pratt Acta Cryst A46 170 1990'
N N -0.0031 0.0040 'WCROMER Program in WinGX L.Kissel & R.H.Pratt Acta Cryst A46 170 1990'
F F -0.0053 0.0125 'WCROMER Program in WinGX L.Kissel & R.H.Pratt Acta Cryst A46 170 1990'
Cl Cl 0.1408 0.1896 'WCROMER Program in WinGX L.Kissel & R.H.Pratt Acta Cryst A46 170 1990'
Br Br -0.8064 2.7887 'WCROMER Program in WinGX L.Kissel & R.H.Pratt Acta Cryst A46 170 1990'

loop_
_geom_angle_atom_site_label_1
_geom_angle_atom_site_label_2
_geom_angle_atom_site_label_3
_geom_angle
C1 N1 C4 109.4(4)
C1 N1 B1 133.9(4)
C4 N1 B1 116.0(4)
C9 N2 C6 110.8(4)
C9 N2 B1 136.6(4)
C6 N2 B1 112.1(4)
C11 N3 C14 110.8(4)
C11 N3 B2 134.5(4)
C14 N3 B2 113.8(4)
C19 N4 C16 110.3(4)
C19 N4 B2 132.8(4)
C16 N4 B2 116.3(4)
F1 B1 F2 109.2(5)
F1 B1 N1 115.2(4)
F2 B1 N1 107.3(4)
F1 B1 N2 115.1(5)
F2 B1 N2 107.6(4)
N1 B1 N2 101.9(4)
F3 B2 F4 107.7(4)
F3 B2 N3 114.6(4)
F4 B2 N3 109.2(4)
F3 B2 N4 114.5(4)
F4 B2 N4 108.0(4)
N3 B2 N4 102.6(4)
N1 C1 C2 107.6(4)
N1 C1 C19 121.7(5)
C2 C1 C19 130.4(5)
C3 C2 C1 107.9(4)
C3 C2 Br1 125.3(4)
C1 C2 Br1 126.1(4)
C2 C3 C4 107.5(4)
C2 C3 Br2 123.9(4)
C4 C3 Br2 128.5(4)
N1 C4 C3 107.4(4)
N1 C4 C5 119.2(4)
C3 C4 C5 132.3(5)
C6 C5 C4 117.7(5)
C6 C5 C20 123.0(4)
C4 C5 C20 119.0(4)
N2 C6 C5 122.1(4)
N2 C6 C7 106.8(4)
C5 C6 C7 129.7(5)
C8 C7 C6 107.9(5)
C8 C7 Br3 124.6(4)
C6 C7 Br3 127.6(4)
C7 C8 C9 109.2(5)
C7 C8 Br4 119.5(4)
C9 C8 Br4 130.0(4)
N2 C9 C10 129.9(5)
N2 C9 C8 104.5(4)
C10 C9 C8 125.6(5)
C9 C10 C11 131.8(5)
C9 C10 C26 115.1(4)
C11 C10 C26 113.1(5)
N3 C11 C10 129.5(5)
N3 C11 C12 104.9(4)
C10 C11 C12 125.6(5)
C13 C12 C11 109.6(5)
C13 C12 Br5 121.0(4)
C11 C12 Br5 128.8(4)
C12 C13 C14 107.3(5)
C12 C13 Br6 124.6(4)
C14 C13 Br6 127.9(4)
N3 C14 C15 121.7(5)
N3 C14 C13 107.0(4)
C15 C14 C13 130.5(5)
C14 C15 C16 117.9(5)
C14 C15 C32 122.3(5)
C16 C15 C32 119.8(5)
N4 C16 C15 118.8(4)
N4 C16 C17 106.6(4)
C15 C16 C17 133.5(5)
C18 C17 C16 107.7(4)
C18 C17 Br7 123.4(4)
C16 C17 Br7 128.8(4)
C17 C18 C19 108.5(5)
C17 C18 Br8 126.1(4)
C19 C18 Br8 124.7(4)
N4 C19 C18 106.7(4)
N4 C19 C1 122.5(4)
C18 C19 C1 130.0(5)
C25 C20 C21 119.5(5)
C25 C20 C5 121.7(5)
C21 C20 C5 118.7(5)
C22 C21 C20 120.6(6)
C22 C21 H21A 119.7
C20 C21 H21A 119.7
C21 C22 C23 117.9(6)
C21 C22 H22A 121.0
C23 C22 H22A 121.0
F5 C23 C24 119.4(6)
F5 C23 C22 118.0(6)
C24 C23 C22 122.6(6)
C23 C24 C25 118.8(5)
C23 C24 H24A 120.6
C25 C24 H24A 120.6
C24 C25 C20 120.6(6)
C24 C25 H25A 119.7
C20 C25 H25A 119.7
C31 C26 C27 119.3(5)
C31 C26 C10 119.1(5)
C27 C26 C10 121.5(5)
C28 C27 C26 120.2(6)
C28 C27 H27A 119.9
C26 C27 H27A 119.9
C27 C28 C29 118.1(6)
C27 C28 H28A 121.0
C29 C28 H28A 121.0
F6 C29 C30 118.5(6)
F6 C29 C28 118.2(6)
C30 C29 C28 123.3(6)
C29 C30 C31 117.5(7)
C29 C30 H30A 121.2
C31 C30 H30A 121.2
C30 C31 C26 121.5(6)
C30 C31 H31A 119.3
C26 C31 H31A 119.3
C33 C32 C37 116.5(8)
C33 C32 C33' 8.7(15)
C37 C32 C33' 120.1(11)
C33 C32 C37' 118.3(10)
C37 C32 C37' 33.1(8)
C33' C32 C37' 116.3(12)
C33 C32 C15 123.8(7)
C37 C32 C15 117.8(6)
C33' C32 C15 121.8(10)
C37' C32 C15 114.7(8)
C32 C33 C34 122.5(11)
C32 C33 H33A 118.7
C34 C33 H33A 118.7
C35 C34 C33 117.2(12)
C35 C34 H34A 121.4
C33 C34 H34A 121.4
C34 C35 F7 117.6(9)
C34 C35 C36 122.7(10)
F7 C35 C36 119.7(8)
C35 C36 C37 118.4(10)
C35 C36 H36A 120.8
C37 C36 H36A 120.8
C32 C37 C36 120.8(9)
C32 C37 H37A 119.6
C36 C37 H37A 119.6
C34' C33' C32 121.9(18)
C34' C33' H33B 119.1
C32 C33' H33B 119.1
C35' C34' C33' 113.8(19)
C35' C34' H34B 123.1
C33' C34' H34B 123.1
C35' C36' C37' 116.0(18)
C35' C36' H36B 122.0
C37' C36' H36B 122.0
C34' C35' C36' 126.9(19)
C34' C35' F7' 116.6(15)
C36' C35' F7' 116.5(15)
C32 C37' C36' 120.2(15)
C32 C37' H37B 119.9
C36' C37' H37B 119.9
Cl1 C38 Cl2 113.2(4)
Cl1 C38 H38A 108.9
Cl2 C38 H38A 108.9
Cl1 C38 H38B 108.9
Cl2 C38 H38B 108.9
H38A C38 H38B 107.7
C39 N5 C42 115.7(6)
C39 N5 C45 110.7(6)
C42 N5 C45 107.1(6)
N5 C39 C40 106.5(7)
N5 C39 C41 109.3(7)
C40 C39 C41 112.8(8)
N5 C39 H39A 109.4
C40 C39 H39A 109.4
C41 C39 H39A 109.4
C39 C40 H40A 109.5
C39 C40 H40B 109.5
H40A C40 H40B 109.5
C39 C40 H40C 109.5
H40A C40 H40C 109.5
H40B C40 H40C 109.5
C39 C41 H41A 109.5
C39 C41 H41B 109.5
H41A C41 H41B 109.5
C39 C41 H41C 109.5
H41A C41 H41C 109.5
H41B C41 H41C 109.5
C44 C42 C43 114.0(8)
C44 C42 N5 112.7(7)
C43 C42 N5 112.8(7)
C44 C42 H42A 105.5
C43 C42 H42A 105.5
N5 C42 H42A 105.5
C42 C43 H43A 109.5
C42 C43 H43B 109.5
H43A C43 H43B 109.5
C42 C43 H43C 109.5
H43A C43 H43C 109.5
H43B C43 H43C 109.5
C42 C44 H44A 109.5
C42 C44 H44B 109.5
H44A C44 H44B 109.5
C42 C44 H44C 109.5
H44A C44 H44C 109.5
H44B C44 H44C 109.5
C46 C45 N5 111.4(7)
C46 C45 H45A 109.3
N5 C45 H45A 109.3
C46 C45 H45B 109.3
N5 C45 H45B 109.3
H45A C45 H45B 108.0
C45 C46 H46A 109.5
C45 C46 H46B 109.5
H46A C46 H46B 109.5
C45 C46 H46C 109.5
H46A C46 H46C 109.5
H46B C46 H46C 109.5
C39' N5' C45' 113.5(17)
C39' N5' C42' 115.6(13)
C45' N5' C42' 111.9(16)
N5' C39' C41' 110.5(17)
N5' C39' C40' 109.9(16)
C41' C39' C40' 118.7(18)
N5' C39' H39B 105.6
C41' C39' H39B 105.6
C40' C39' H39B 105.6
C44' C42' C43' 117.8(19)
C44' C42' N5' 109.6(16)
C43' C42' N5' 109.4(17)
C44' C42' H42B 106.5
C43' C42' H42B 106.5
N5' C42' H42B 106.5
C39' C40' H40D 109.5
C39' C40' H40E 109.5
H40D C40' H40E 109.5
C39' C40' H40F 109.5
H40D C40' H40F 109.5
H40E C40' H40F 109.5
C39' C41' H41D 109.5
C39' C41' H41E 109.5
H41D C41' H41E 109.5
C39' C41' H41F 109.5
H41D C41' H41F 109.5
H41E C41' H41F 109.5
C42' C43' H43D 109.5
C42' C43' H43E 109.5
H43D C43' H43E 109.5
C42' C43' H43F 109.5
H43D C43' H43F 109.5
H43E C43' H43F 109.5
C46' C45' N5' 117(3)
C46' C45' H45C 108.0
N5' C45' H45C 108.0
C46' C45' H45D 108.0
N5' C45' H45D 108.0
H45C C45' H45D 107.2
C45' C46' H46D 109.5
C45' C46' H46E 109.5
H46D C46' H46E 109.5
C45' C46' H46F 109.5
H46D C46' H46F 109.5
H46E C46' H46F 109.5
C42' C44' H44D 109.5
C42' C44' H44E 109.5
H44D C44' H44E 109.5
C42' C44' H44F 109.5
H44D C44' H44F 109.5
H44E C44' H44F 109.5

loop_
_geom_bond_atom_site_label_1
_geom_bond_atom_site_label_2
_geom_bond_distance
Br1 C2 1.868(5)
Br2 C3 1.875(5)
Br3 C7 1.869(5)
Br4 C8 1.874(5)
Br5 C12 1.881(5)
Br6 C13 1.860(5)
Br7 C17 1.873(5)
Br8 C18 1.870(5)
Cl1 C38 1.737(8)
Cl2 C38 1.750(9)
F1 B1 1.359(7)
F2 B1 1.406(8)
F3 B2 1.374(6)
F4 B2 1.403(7)
F5 C23 1.354(7)
F6 C29 1.352(7)
F7 C35 1.363(12)
F7' C35' 1.43(2)
N1 C1 1.371(6)
N1 C4 1.379(6)
N1 B1 1.563(7)
N2 C9 1.380(7)
N2 C6 1.398(6)
N2 B1 1.564(7)
N3 C11 1.385(6)
N3 C14 1.389(6)
N3 B2 1.538(7)
N4 C19 1.369(7)
N4 C16 1.384(6)
N4 B2 1.562(7)
C1 C2 1.415(7)
C1 C19 1.428(7)
C2 C3 1.382(7)
C3 C4 1.420(7)
C4 C5 1.431(7)
C5 C6 1.404(7)
C5 C20 1.484(7)
C6 C7 1.425(7)
C7 C8 1.362(8)
C8 C9 1.474(7)
C9 C10 1.422(7)
C10 C11 1.428(7)
C10 C26 1.496(7)
C11 C12 1.448(7)
C12 C13 1.371(8)
C13 C14 1.430(7)
C14 C15 1.411(7)
C15 C16 1.418(7)
C15 C32 1.497(7)
C16 C17 1.426(7)
C17 C18 1.372(8)
C18 C19 1.421(7)
C20 C25 1.387(7)
C20 C21 1.392(8)
C21 C22 1.388(8)
C21 H21A 0.9500
C22 C23 1.390(9)
C22 H22A 0.9500
C23 C24 1.367(10)
C24 C25 1.382(8)
C24 H24A 0.9500
C25 H25A 0.9500
C26 C31 1.388(9)
C26 C27 1.406(8)
C27 C28 1.384(8)
C27 H27A 0.9500
C28 C29 1.392(10)
C28 H28A 0.9500
C29 C30 1.377(10)
C30 C31 1.386(8)
C30 H30A 0.9500
C31 H31A 0.9500
C32 C33 1.371(10)
C32 C37 1.390(10)
C32 C33' 1.394(13)
C32 C37' 1.403(13)
C33 C34 1.396(11)
C33 H33A 0.9500
C34 C35 1.356(11)
C34 H34A 0.9500
C35 C36 1.366(12)
C36 C37 1.402(12)
C36 H36A 0.9500
C37 H37A 0.9500
C33' C34' 1.391(14)
C33' H33B 0.9500
C34' C35' 1.362(15)
C34' H34B 0.9500
C36' C35' 1.372(15)
C36' C37' 1.409(15)
C36' H36B 0.9500
C37' H37B 0.9500
C38 H38A 0.9900
C38 H38B 0.9900
N5 C39 1.518(9)
N5 C42 1.529(9)
N5 C45 1.564(9)
C39 C40 1.531(10)
C39 C41 1.550(10)
C39 H39A 1.0000
C40 H40A 0.9800
C40 H40B 0.9800
C40 H40C 0.9800
C41 H41A 0.9800
C41 H41B 0.9800
C41 H41C 0.9800
C42 C44 1.496(10)
C42 C43 1.528(10)
C42 H42A 1.0000
C43 H43A 0.9800
C43 H43B 0.9800
C43 H43C 0.9800
C44 H44A 0.9800
C44 H44B 0.9800
C44 H44C 0.9800
C45 C46 1.472(13)
C45 H45A 0.9900
C45 H45B 0.9900
C46 H46A 0.9800
C46 H46B 0.9800
C46 H46C 0.9800
N5' C39' 1.509(14)
N5' C45' 1.526(15)
N5' C42' 1.529(14)
C39' C41' 1.512(15)
C39' C40' 1.513(15)
C39' H39B 1.0000
C42' C44' 1.500(15)
C42' C43' 1.511(15)
C42' H42B 1.0000
C40' H40D 0.9800
C40' H40E 0.9800
C40' H40F 0.9800
C41' H41D 0.9800
C41' H41E 0.9800
C41' H41F 0.9800
C43' H43D 0.9800
C43' H43E 0.9800
C43' H43F 0.9800
C45' C46' 1.37(5)
C45' H45C 0.9900
C45' H45D 0.9900
C46' H46D 0.9800
C46' H46E 0.9800
C46' H46F 0.9800
C44' H44D 0.9800
C44' H44E 0.9800
C44' H44F 0.9800
